data_7158854
loop_
_publ_author_name
'Turmanov, Rakhymzhan A.'
'Smolobochkin, Andrey V.'
'Gazizov, Almir S.'
'Rizbayeva, Tanzilya S.'
'Zapylkin, Danil D.'
'Voronina, Julia K.'
'Voloshina, Alexandra D.'
'Syakaev, Victor V.'
'Kurenkov, Alexey V.'
'Burilov, Alexander R.'
'Pudovik, Michail A.'

_publ_section_title
;
 Enamine-mediated Mannich reaction of cyclic N,O-acetals and amido
 acetals: the multigram synthesis of pyrrolidine alkaloid precursors
;
_journal_name_full 'Organic &amp; Biomolecular Chemistry'
_journal_paper_doi 10.1039/D2OB01276F
_journal_year 2022
_chemical_formula_moiety 'C20 H23 N O4 S'
_chemical_formula_sum 'C20 H23 N O4 S'
_chemical_formula_weight 373.45
_space_group_crystal_system monoclinic
_space_group_IT_number 14
_space_group_name_Hall '-P 2ybc'
_space_group_name_H-M_alt 'P 1 21/c 1'
_atom_sites_solution_hydrogens geom
_audit_creation_date 2022-05-23
_audit_creation_method
;
Olex2 1.3
(compiled 2020.11.12 svn.r5f609507 for OlexSys, GUI svn.r6408)
;
_audit_update_record
;
2022-05-26 deposited with the CCDC.	2022-08-25 downloaded from the CCDC.
;
_cell_angle_alpha 90
_cell_angle_beta 100.051(11)
_cell_angle_gamma 90
_cell_formula_units_Z 4
_cell_length_a 21.211(9)
_cell_length_b 9.495(4)
_cell_length_c 9.430(4)
_cell_measurement_reflns_used 4566
_cell_measurement_temperature 100.0
_cell_measurement_theta_max 30.36
_cell_measurement_theta_min 2.36
_cell_volume 1870.0(14)
_computing_cell_refinement 'SAINT V8.40A (Bruker, 2019)'
_computing_data_reduction 'SAINT V8.40A (Bruker, 2019)'
_computing_molecular_graphics 'Olex2 1.3 (Dolomanov et al., 2009)'
_computing_publication_material 'Olex2 1.3 (Dolomanov et al., 2009)'
_computing_structure_refinement 'XL  (Sheldrick, 2008)'
_diffrn_ambient_temperature 100.0
_diffrn_measured_fraction_theta_full 0.999
_diffrn_measured_fraction_theta_max 0.999
_diffrn_measurement_device_type 'Bruker APEX-II CCD'
_diffrn_measurement_method '\f and \w scans'
_diffrn_radiation_type MoK\a
_diffrn_radiation_wavelength 0.71073
_diffrn_reflns_av_R_equivalents 0.0420
_diffrn_reflns_av_unetI/netI 0.0513
_diffrn_reflns_Laue_measured_fraction_full 0.999
_diffrn_reflns_Laue_measured_fraction_max 0.999
_diffrn_reflns_limit_h_max 27
_diffrn_reflns_limit_h_min -28
_diffrn_reflns_limit_k_max 11
_diffrn_reflns_limit_k_min -12
_diffrn_reflns_limit_l_max 12
_diffrn_reflns_limit_l_min -12
_diffrn_reflns_number 13697
_diffrn_reflns_point_group_measured_fraction_full 0.999
_diffrn_reflns_point_group_measured_fraction_max 0.999
_diffrn_reflns_theta_full 25.242
_diffrn_reflns_theta_max 28.000
_diffrn_reflns_theta_min 1.950
_diffrn_source_current 1.4
_diffrn_source_power 0.07
_diffrn_source_voltage 50.0
_diffrn_standards_number 0
_exptl_absorpt_coefficient_mu 0.198
_exptl_absorpt_correction_T_max 0.7461
_exptl_absorpt_correction_T_min 0.6125
_exptl_absorpt_correction_type multi-scan
_exptl_absorpt_process_details
;
SADABS-2016/2 (Bruker,2016/2) was used for absorption correction.
wR2(int) was 0.1186 before and 0.0481 after correction.
The Ratio of minimum to maximum transmission is 0.8209.
The \l/2 correction factor is Not present.
;
_exptl_crystal_colour colorless
_exptl_crystal_density_diffrn 1.326
_exptl_crystal_description prizm
_exptl_crystal_F_000 792
_exptl_crystal_size_max 0.11
_exptl_crystal_size_mid 0.1
_exptl_crystal_size_min 0.02
_refine_diff_density_max 0.369
_refine_diff_density_min -0.364
_refine_diff_density_rms 0.055
_refine_ls_extinction_method none
_refine_ls_goodness_of_fit_ref 1.033
_refine_ls_hydrogen_treatment constr
_refine_ls_matrix_type full
_refine_ls_number_parameters 237
_refine_ls_number_reflns 4520
_refine_ls_number_restraints 0
_refine_ls_restrained_S_all 1.033
_refine_ls_R_factor_all 0.0745
_refine_ls_R_factor_gt 0.0492
_refine_ls_shift/su_max 0.000
_refine_ls_shift/su_mean 0.000
_refine_ls_structure_factor_coef Fsqd
_refine_ls_weighting_details 'w=1/[\s^2^(Fo^2^)+(0.0371P)^2^+1.2236P] where P=(Fo^2^+2Fc^2^)/3'
_refine_ls_weighting_scheme calc
_refine_ls_wR_factor_gt 0.1003
_refine_ls_wR_factor_ref 0.1114
_reflns_Friedel_coverage 0.000
_reflns_number_gt 3366
_reflns_number_total 4520
_reflns_threshold_expression 'I > 2\s(I)'
_cod_data_source_file d2ob01276f2.cif
_cod_data_source_block a_a_CCDC2
_cod_original_cell_volume 1870.1(13)
_cod_database_code 7158854
_shelx_shelxl_version_number 2014/7
_shelx_space_group_comment
;
The symmetry employed for this shelxl refinement is uniquely defined
by the following loop, which should always be used as a source of
symmetry information in preference to the above space-group names.
They are only intended as comments.
;
_shelx_estimated_absorpt_t_max 0.996
_shelx_estimated_absorpt_t_min 0.979
_olex2_refinement_description
;
1. Fixed Uiso
 At 1.2 times of:
  All C(H) groups, All C(H,H) groups
 At 1.5 times of:
  All C(H,H,H) groups
2.a Ternary CH refined with riding coordinates:
 C2(H2)
2.b Secondary CH2 refined with riding coordinates:
 C3(H3A,H3B), C4(H4A,H4B), C5(H5A,H5B), C13(H13A,H13B)
2.c Aromatic/amide H refined with riding coordinates:
 C7(H7), C8(H8), C10(H10), C11(H11), C16(H16), C17(H17), C19(H19), C20(H20)
2.d Idealised Me refined as rotating group:
 C12(H12A,H12B,H12C), C21(H21A,H21B,H21C)
;
_olex2_submission_special_instructions 'No special instructions were received'

loop_
_space_group_symop_operation_xyz
'x, y, z'
'-x, y+1/2, -z+1/2'
'-x, -y, -z'
'x, -y-1/2, z-1/2'

loop_
_atom_site_label
_atom_site_type_symbol
_atom_site_fract_x
_atom_site_fract_y
_atom_site_fract_z
_atom_site_U_iso_or_equiv
_atom_site_adp_type
_atom_site_occupancy
_atom_site_site_symmetry_order
_atom_site_calc_flag
_atom_site_refinement_flags_posn
_atom_site_refinement_flags_adp
_atom_site_refinement_flags_occupancy
_atom_site_disorder_assembly
_atom_site_disorder_group
S1 S 0.16699(2) 0.54931(5) 0.70661(6) 0.02170(13) Uani 1 1 d . . . . .
O1 O 0.11634(6) 0.58793(17) 0.78190(16) 0.0285(3) Uani 1 1 d . . . . .
O2 O 0.21152(6) 0.44090(15) 0.76403(16) 0.0286(3) Uani 1 1 d . . . . .
O3 O 0.37490(7) 0.56890(15) 0.54281(15) 0.0262(3) Uani 1 1 d . . . . .
O4 O 0.63605(7) 0.62173(16) 0.97354(17) 0.0315(4) Uani 1 1 d . . . . .
N1 N 0.20874(7) 0.69025(17) 0.69490(17) 0.0202(4) Uani 1 1 d . . . . .
C2 C 0.26712(9) 0.6823(2) 0.6265(2) 0.0199(4) Uani 1 1 d . . . . .
H2 H 0.2611 0.6104 0.5478 0.024 Uiso 1 1 calc R U . . .
C3 C 0.27011(10) 0.8309(2) 0.5632(2) 0.0243(4) Uani 1 1 d . . . . .
H3A H 0.3150 0.8636 0.5730 0.029 Uiso 1 1 calc R U . . .
H3B H 0.2504 0.8323 0.4600 0.029 Uiso 1 1 calc R U . . .
C4 C 0.23247(10) 0.9232(2) 0.6511(2) 0.0287(5) Uani 1 1 d . . . . .
H4A H 0.2586 0.9484 0.7453 0.034 Uiso 1 1 calc R U . . .
H4B H 0.2174 1.0105 0.5985 0.034 Uiso 1 1 calc R U . . .
C5 C 0.17677(10) 0.8287(2) 0.6699(2) 0.0254(4) Uani 1 1 d . . . . .
H5A H 0.1574 0.8581 0.7534 0.030 Uiso 1 1 calc R U . . .
H5B H 0.1434 0.8278 0.5823 0.030 Uiso 1 1 calc R U . . .
C6 C 0.13220(9) 0.4957(2) 0.5312(2) 0.0215(4) Uani 1 1 d . . . . .
C7 C 0.16196(9) 0.3928(2) 0.4607(2) 0.0255(5) Uani 1 1 d . . . . .
H7 H 0.2016 0.3532 0.5057 0.031 Uiso 1 1 calc R U . . .
C8 C 0.13344(10) 0.3487(2) 0.3249(2) 0.0280(5) Uani 1 1 d . . . . .
H8 H 0.1540 0.2789 0.2769 0.034 Uiso 1 1 calc R U . . .
C9 C 0.07530(10) 0.4044(2) 0.2570(2) 0.0249(4) Uani 1 1 d . . . . .
C10 C 0.04624(9) 0.5076(2) 0.3288(2) 0.0242(4) Uani 1 1 d . . . . .
H10 H 0.0066 0.5470 0.2838 0.029 Uiso 1 1 calc R U . . .
C11 C 0.07430(9) 0.5535(2) 0.4648(2) 0.0221(4) Uani 1 1 d . . . . .
H11 H 0.0541 0.6241 0.5124 0.026 Uiso 1 1 calc R U . . .
C12 C 0.04484(11) 0.3551(3) 0.1088(2) 0.0351(5) Uani 1 1 d . . . . .
H12A H -0.0018 0.3637 0.0978 0.053 Uiso 1 1 calc R U . . .
H12B H 0.0563 0.2564 0.0963 0.053 Uiso 1 1 calc R U . . .
H12C H 0.0603 0.4131 0.0360 0.053 Uiso 1 1 calc R U . . .
C13 C 0.32606(9) 0.6476(2) 0.7379(2) 0.0203(4) Uani 1 1 d . . . . .
H13A H 0.3378 0.7308 0.8002 0.024 Uiso 1 1 calc R U . . .
H13B H 0.3157 0.5696 0.7996 0.024 Uiso 1 1 calc R U . . .
C14 C 0.38278(9) 0.6054(2) 0.6697(2) 0.0200(4) Uani 1 1 d . . . . .
C15 C 0.44763(9) 0.6064(2) 0.7592(2) 0.0193(4) Uani 1 1 d . . . . .
C16 C 0.46242(9) 0.6777(2) 0.8903(2) 0.0222(4) Uani 1 1 d . . . . .
H16 H 0.4291 0.7226 0.9288 0.027 Uiso 1 1 calc R U . . .
C17 C 0.52447(9) 0.6845(2) 0.9653(2) 0.0241(4) Uani 1 1 d . . . . .
H17 H 0.5336 0.7343 1.0538 0.029 Uiso 1 1 calc R U . . .
C18 C 0.57330(9) 0.6180(2) 0.9102(2) 0.0244(4) Uani 1 1 d . . . . .
C19 C 0.55922(10) 0.5408(2) 0.7818(2) 0.0257(4) Uani 1 1 d . . . . .
H19 H 0.5923 0.4921 0.7461 0.031 Uiso 1 1 calc R U . . .
C20 C 0.49760(10) 0.5359(2) 0.7079(2) 0.0233(4) Uani 1 1 d . . . . .
H20 H 0.4884 0.4840 0.6205 0.028 Uiso 1 1 calc R U . . .
C21 C 0.65327(11) 0.7164(2) 1.0933(3) 0.0372(6) Uani 1 1 d . . . . .
H21A H 0.6404 0.8124 1.0631 0.056 Uiso 1 1 calc R U . . .
H21B H 0.6997 0.7132 1.1262 0.056 Uiso 1 1 calc R U . . .
H21C H 0.6314 0.6878 1.1721 0.056 Uiso 1 1 calc R U . . .

loop_
_atom_site_aniso_label
_atom_site_aniso_U_11
_atom_site_aniso_U_22
_atom_site_aniso_U_33
_atom_site_aniso_U_23
_atom_site_aniso_U_13
_atom_site_aniso_U_12
S1 0.0196(2) 0.0216(3) 0.0236(3) 0.0035(2) 0.00271(18) -0.00345(19)
O1 0.0232(7) 0.0365(9) 0.0272(8) 0.0013(7) 0.0083(6) -0.0042(6)
O2 0.0234(7) 0.0235(8) 0.0361(9) 0.0095(7) -0.0023(6) -0.0039(6)
O3 0.0323(8) 0.0281(8) 0.0191(7) -0.0049(6) 0.0068(6) -0.0012(6)
O4 0.0241(7) 0.0278(8) 0.0411(10) 0.0008(7) 0.0016(7) 0.0057(6)
N1 0.0192(8) 0.0199(8) 0.0218(9) 0.0010(7) 0.0045(7) -0.0025(6)
C2 0.0213(9) 0.0219(10) 0.0171(9) -0.0012(8) 0.0047(7) -0.0035(8)
C3 0.0286(10) 0.0253(11) 0.0195(10) 0.0038(9) 0.0059(8) -0.0028(8)
C4 0.0380(12) 0.0190(11) 0.0305(12) 0.0011(9) 0.0095(10) -0.0018(9)
C5 0.0303(11) 0.0208(11) 0.0266(11) 0.0015(9) 0.0093(9) 0.0019(8)
C6 0.0201(9) 0.0165(9) 0.0277(11) -0.0005(8) 0.0033(8) -0.0043(8)
C7 0.0221(10) 0.0189(10) 0.0355(12) 0.0022(9) 0.0054(9) 0.0026(8)
C8 0.0299(11) 0.0179(10) 0.0380(13) -0.0070(10) 0.0103(10) -0.0023(8)
C9 0.0256(10) 0.0193(10) 0.0302(11) -0.0048(9) 0.0061(9) -0.0068(8)
C10 0.0198(9) 0.0238(11) 0.0283(11) -0.0008(9) 0.0022(8) 0.0004(8)
C11 0.0191(9) 0.0201(10) 0.0274(10) -0.0030(9) 0.0053(8) -0.0003(8)
C12 0.0383(12) 0.0323(13) 0.0338(13) -0.0097(11) 0.0035(10) -0.0043(10)
C13 0.0223(9) 0.0214(10) 0.0177(9) -0.0009(8) 0.0050(8) -0.0029(8)
C14 0.0262(10) 0.0150(9) 0.0203(10) 0.0003(8) 0.0079(8) -0.0025(8)
C15 0.0242(9) 0.0140(9) 0.0211(10) 0.0032(8) 0.0080(8) -0.0002(7)
C16 0.0232(9) 0.0178(10) 0.0265(11) -0.0010(8) 0.0070(8) 0.0000(8)
C17 0.0282(10) 0.0171(10) 0.0266(11) -0.0020(9) 0.0039(8) 0.0022(8)
C18 0.0245(10) 0.0161(10) 0.0327(12) 0.0073(9) 0.0054(9) 0.0026(8)
C19 0.0299(10) 0.0208(10) 0.0296(11) 0.0043(9) 0.0138(9) 0.0075(8)
C20 0.0319(10) 0.0180(10) 0.0222(10) 0.0014(8) 0.0105(9) 0.0036(8)
C21 0.0308(12) 0.0257(12) 0.0496(15) 0.0005(11) -0.0081(11) 0.0028(10)

loop_
_atom_type_symbol
_atom_type_description
_atom_type_scat_dispersion_real
_atom_type_scat_dispersion_imag
_atom_type_scat_source
C C 0.0033 0.0016 'International Tables Vol C Tables 4.2.6.8 and 6.1.1.4'
H H 0.0000 0.0000 'International Tables Vol C Tables 4.2.6.8 and 6.1.1.4'
N N 0.0061 0.0033 'International Tables Vol C Tables 4.2.6.8 and 6.1.1.4'
O O 0.0106 0.0060 'International Tables Vol C Tables 4.2.6.8 and 6.1.1.4'
S S 0.1246 0.1234 'International Tables Vol C Tables 4.2.6.8 and 6.1.1.4'

loop_
_geom_angle_atom_site_label_1
_geom_angle_atom_site_label_2
_geom_angle_atom_site_label_3
_geom_angle
_geom_angle_site_symmetry_1
_geom_angle_site_symmetry_3
_geom_angle_publ_flag
O1 S1 O2 119.75(9) . . ?
O1 S1 N1 106.75(9) . . ?
O1 S1 C6 108.12(9) . . ?
O2 S1 N1 106.63(9) . . ?
O2 S1 C6 106.63(10) . . ?
N1 S1 C6 108.58(9) . . ?
C18 O4 C21 117.08(16) . . ?
C2 N1 S1 119.48(13) . . ?
C5 N1 S1 120.30(13) . . ?
C5 N1 C2 111.54(15) . . ?
N1 C2 H2 110.3 . . ?
N1 C2 C3 102.40(15) . . ?
N1 C2 C13 110.82(15) . . ?
C3 C2 H2 110.3 . . ?
C13 C2 H2 110.3 . . ?
C13 C2 C3 112.48(16) . . ?
C2 C3 H3A 110.8 . . ?
C2 C3 H3B 110.8 . . ?
H3A C3 H3B 108.9 . . ?
C4 C3 C2 104.78(16) . . ?
C4 C3 H3A 110.8 . . ?
C4 C3 H3B 110.8 . . ?
C3 C4 H4A 111.3 . . ?
C3 C4 H4B 111.3 . . ?
H4A C4 H4B 109.2 . . ?
C5 C4 C3 102.47(17) . . ?
C5 C4 H4A 111.3 . . ?
C5 C4 H4B 111.3 . . ?
N1 C5 C4 101.50(16) . . ?
N1 C5 H5A 111.5 . . ?
N1 C5 H5B 111.5 . . ?
C4 C5 H5A 111.5 . . ?
C4 C5 H5B 111.5 . . ?
H5A C5 H5B 109.3 . . ?
C7 C6 S1 119.95(16) . . ?
C11 C6 S1 119.99(15) . . ?
C11 C6 C7 120.04(19) . . ?
C6 C7 H7 120.2 . . ?
C8 C7 C6 119.52(19) . . ?
C8 C7 H7 120.2 . . ?
C7 C8 H8 119.3 . . ?
C7 C8 C9 121.39(19) . . ?
C9 C8 H8 119.3 . . ?
C8 C9 C10 118.4(2) . . ?
C8 C9 C12 120.71(19) . . ?
C10 C9 C12 120.9(2) . . ?
C9 C10 H10 119.5 . . ?
C11 C10 C9 121.02(19) . . ?
C11 C10 H10 119.5 . . ?
C6 C11 H11 120.2 . . ?
C10 C11 C6 119.67(19) . . ?
C10 C11 H11 120.2 . . ?
C9 C12 H12A 109.5 . . ?
C9 C12 H12B 109.5 . . ?
C9 C12 H12C 109.5 . . ?
H12A C12 H12B 109.5 . . ?
H12A C12 H12C 109.5 . . ?
H12B C12 H12C 109.5 . . ?
C2 C13 H13A 109.1 . . ?
C2 C13 H13B 109.1 . . ?
H13A C13 H13B 107.8 . . ?
C14 C13 C2 112.46(16) . . ?
C14 C13 H13A 109.1 . . ?
C14 C13 H13B 109.1 . . ?
O3 C14 C13 120.33(18) . . ?
O3 C14 C15 120.71(17) . . ?
C15 C14 C13 118.94(17) . . ?
C16 C15 C14 123.31(17) . . ?
C16 C15 C20 117.93(18) . . ?
C20 C15 C14 118.73(18) . . ?
C15 C16 H16 119.3 . . ?
C17 C16 C15 121.45(18) . . ?
C17 C16 H16 119.3 . . ?
C16 C17 H17 120.2 . . ?
C16 C17 C18 119.6(2) . . ?
C18 C17 H17 120.2 . . ?
O4 C18 C17 124.1(2) . . ?
O4 C18 C19 115.91(18) . . ?
C17 C18 C19 120.00(19) . . ?
C18 C19 H19 120.1 . . ?
C20 C19 C18 119.84(18) . . ?
C20 C19 H19 120.1 . . ?
C15 C20 H20 119.4 . . ?
C19 C20 C15 121.13(19) . . ?
C19 C20 H20 119.4 . . ?
O4 C21 H21A 109.5 . . ?
O4 C21 H21B 109.5 . . ?
O4 C21 H21C 109.5 . . ?
H21A C21 H21B 109.5 . . ?
H21A C21 H21C 109.5 . . ?
H21B C21 H21C 109.5 . . ?

loop_
_geom_bond_atom_site_label_1
_geom_bond_atom_site_label_2
_geom_bond_distance
_geom_bond_site_symmetry_2
_geom_bond_publ_flag
S1 O1 1.4348(15) . ?
S1 O2 1.4375(15) . ?
S1 N1 1.6191(17) . ?
S1 C6 1.765(2) . ?
O3 C14 1.229(2) . ?
O4 C18 1.361(2) . ?
O4 C21 1.439(3) . ?
N1 C2 1.495(2) . ?
N1 C5 1.479(3) . ?
C2 H2 1.0000 . ?
C2 C3 1.538(3) . ?
C2 C13 1.522(3) . ?
C3 H3A 0.9900 . ?
C3 H3B 0.9900 . ?
C3 C4 1.525(3) . ?
C4 H4A 0.9900 . ?
C4 H4B 0.9900 . ?
C4 C5 1.518(3) . ?
C5 H5A 0.9900 . ?
C5 H5B 0.9900 . ?
C6 C7 1.393(3) . ?
C6 C11 1.390(3) . ?
C7 H7 0.9500 . ?
C7 C8 1.383(3) . ?
C8 H8 0.9500 . ?
C8 C9 1.391(3) . ?
C9 C10 1.394(3) . ?
C9 C12 1.508(3) . ?
C10 H10 0.9500 . ?
C10 C11 1.387(3) . ?
C11 H11 0.9500 . ?
C12 H12A 0.9800 . ?
C12 H12B 0.9800 . ?
C12 H12C 0.9800 . ?
C13 H13A 0.9900 . ?
C13 H13B 0.9900 . ?
C13 C14 1.513(3) . ?
C14 C15 1.483(3) . ?
C15 C16 1.397(3) . ?
C15 C20 1.409(3) . ?
C16 H16 0.9500 . ?
C16 C17 1.383(3) . ?
C17 H17 0.9500 . ?
C17 C18 1.389(3) . ?
C18 C19 1.402(3) . ?
C19 H19 0.9500 . ?
C19 C20 1.371(3) . ?
C20 H20 0.9500 . ?
C21 H21A 0.9800 . ?
C21 H21B 0.9800 . ?
C21 H21C 0.9800 . ?

loop_
_geom_torsion_atom_site_label_1
_geom_torsion_atom_site_label_2
_geom_torsion_atom_site_label_3
_geom_torsion_atom_site_label_4
_geom_torsion
_geom_torsion_site_symmetry_1
_geom_torsion_site_symmetry_2
_geom_torsion_site_symmetry_3
_geom_torsion_site_symmetry_4
_geom_torsion_publ_flag
S1 N1 C2 C3 150.40(14) . . . . ?
S1 N1 C2 C13 -89.43(18) . . . . ?
S1 N1 C5 C4 -174.24(14) . . . . ?
S1 C6 C7 C8 178.23(16) . . . . ?
S1 C6 C11 C10 -177.95(15) . . . . ?
O1 S1 N1 C2 177.51(14) . . . . ?
O1 S1 N1 C5 -37.52(17) . . . . ?
O1 S1 C6 C7 -148.31(16) . . . . ?
O1 S1 C6 C11 30.05(19) . . . . ?
O2 S1 N1 C2 48.41(16) . . . . ?
O2 S1 N1 C5 -166.62(15) . . . . ?
O2 S1 C6 C7 -18.33(19) . . . . ?
O2 S1 C6 C11 160.04(15) . . . . ?
O3 C14 C15 C16 163.73(19) . . . . ?
O3 C14 C15 C20 -14.1(3) . . . . ?
O4 C18 C19 C20 -177.52(18) . . . . ?
N1 S1 C6 C7 96.23(17) . . . . ?
N1 S1 C6 C11 -85.41(17) . . . . ?
N1 C2 C3 C4 22.8(2) . . . . ?
N1 C2 C13 C14 166.71(16) . . . . ?
C2 N1 C5 C4 -26.7(2) . . . . ?
C2 C3 C4 C5 -39.5(2) . . . . ?
C2 C13 C14 O3 -17.8(3) . . . . ?
C2 C13 C14 C15 163.42(17) . . . . ?
C3 C2 C13 C14 -79.3(2) . . . . ?
C3 C4 C5 N1 39.7(2) . . . . ?
C5 N1 C2 C3 2.6(2) . . . . ?
C5 N1 C2 C13 122.76(18) . . . . ?
C6 S1 N1 C2 -66.14(16) . . . . ?
C6 S1 N1 C5 78.83(17) . . . . ?
C6 C7 C8 C9 -0.4(3) . . . . ?
C7 C6 C11 C10 0.4(3) . . . . ?
C7 C8 C9 C10 0.6(3) . . . . ?
C7 C8 C9 C12 180.0(2) . . . . ?
C8 C9 C10 C11 -0.3(3) . . . . ?
C9 C10 C11 C6 -0.2(3) . . . . ?
C11 C6 C7 C8 -0.1(3) . . . . ?
C12 C9 C10 C11 -179.7(2) . . . . ?
C13 C2 C3 C4 -96.20(19) . . . . ?
C13 C14 C15 C16 -17.5(3) . . . . ?
C13 C14 C15 C20 164.76(18) . . . . ?
C14 C15 C16 C17 -175.19(18) . . . . ?
C14 C15 C20 C19 175.86(18) . . . . ?
C15 C16 C17 C18 -0.6(3) . . . . ?
C16 C15 C20 C19 -2.0(3) . . . . ?
C16 C17 C18 O4 178.08(19) . . . . ?
C16 C17 C18 C19 -2.0(3) . . . . ?
C17 C18 C19 C20 2.6(3) . . . . ?
C18 C19 C20 C15 -0.5(3) . . . . ?
C20 C15 C16 C17 2.6(3) . . . . ?
C21 O4 C18 C17 -8.9(3) . . . . ?
C21 O4 C18 C19 171.17(19) . . . . ?
